data_4508162
loop_
_publ_author_name
'da Silva, Cec\'ilia C. P.'
'de Oliveira, Rebeka'
'Tenorio, Juan C.'
'Honorato, Sara B.'
'Ayala, Alejandro P.'
'Ellena, Javier'

_publ_section_title
;
 The Continuum in 5-Fluorocytosine. Toward Salt Formation
;
_journal_issue 10
_journal_name_full 'Crystal Growth &amp; Design'
_journal_page_first 4315
_journal_paper_doi 10.1021/cg400662n
_journal_volume 13
_journal_year 2013
_chemical_formula_moiety 'C6 H8 F1 N3 O4'
_chemical_formula_sum 'C6 H8 F N3 O4'
_chemical_formula_weight 205.15
_chemical_name_common 'Fumarate monohydrate of 5-FC'
_chemical_name_systematic
;
 ?
;
_space_group_IT_number 14
_symmetry_cell_setting monoclinic
_symmetry_space_group_name_Hall '-P 2ybc'
_symmetry_space_group_name_H-M 'P 1 21/c 1'
_atom_sites_solution_hydrogens geom
_atom_sites_solution_primary direct
_atom_sites_solution_secondary difmap
_audit_creation_method SHELXL-97
_cell_angle_alpha 90.000(5)
_cell_angle_beta 91.737(5)
_cell_angle_gamma 90.000(5)
_cell_formula_units_Z 4
_cell_length_a 3.550(5)
_cell_length_b 9.093(5)
_cell_length_c 24.527(5)
_cell_measurement_reflns_used 2912
_cell_measurement_temperature 100.0(2)
_cell_measurement_theta_max 25.35
_cell_measurement_theta_min 2.91
_cell_volume 791.4(12)
_computing_cell_refinement 'HKL Scalepack (Otwinowski & Minor 1997)'
_computing_data_collection 'Collect (Bruker AXS BV, 1997-2004)'
_computing_data_reduction 'HKL Denzo and Scalepack (Otwinowski & Minor 1997)'
_computing_molecular_graphics 'Ortep-3 for Windows (Farrugia, 1997)'
_computing_publication_material 'WinGX publication routines (Farrugia, 1999)'
_computing_structure_refinement 'SHELXL-97 (Sheldrick, 2008)'
_computing_structure_solution 'SIR92 (Giacovazzo et al, 1993)'
_diffrn_ambient_temperature 100.0(2)
_diffrn_detector_area_resol_mean 9
_diffrn_measured_fraction_theta_full 0.99
_diffrn_measured_fraction_theta_max 0.99
_diffrn_measurement_device_type KappaCCD
_diffrn_measurement_method 'CCD rotation images, thick slices'
_diffrn_radiation_monochromator graphite
_diffrn_radiation_type MoK\a
_diffrn_radiation_wavelength 0.71073
_diffrn_reflns_av_R_equivalents 0.0178
_diffrn_reflns_av_unetI/netI 0.0228
_diffrn_reflns_limit_h_max 4
_diffrn_reflns_limit_h_min -4
_diffrn_reflns_limit_k_max 11
_diffrn_reflns_limit_k_min -11
_diffrn_reflns_limit_l_max 30
_diffrn_reflns_limit_l_min -30
_diffrn_reflns_number 3085
_diffrn_reflns_theta_full 26.29
_diffrn_reflns_theta_max 26.29
_diffrn_reflns_theta_min 3.32
_diffrn_source 'Enraf Nonius FR590'
_exptl_absorpt_coefficient_mu 0.159
_exptl_absorpt_correction_type none
_exptl_crystal_colour colourless
_exptl_crystal_density_diffrn 1.722
_exptl_crystal_density_method 'not measured'
_exptl_crystal_description prism
_exptl_crystal_F_000 424
_exptl_crystal_size_max 0.41
_exptl_crystal_size_mid 0.21
_exptl_crystal_size_min 0.14
_refine_diff_density_max 0.326
_refine_diff_density_min -0.398
_refine_diff_density_rms 0.055
_refine_ls_extinction_method none
_refine_ls_goodness_of_fit_ref 1.055
_refine_ls_hydrogen_treatment constr
_refine_ls_matrix_type full
_refine_ls_number_parameters 130
_refine_ls_number_reflns 1600
_refine_ls_number_restraints 0
_refine_ls_restrained_S_all 1.055
_refine_ls_R_factor_all 0.0383
_refine_ls_R_factor_gt 0.0348
_refine_ls_shift/su_max 0
_refine_ls_shift/su_mean 0
_refine_ls_structure_factor_coef Fsqd
_refine_ls_weighting_details 'calc w=1/[\s^2^(Fo^2^)+(0.0618P)^2^+0.2828P] where P=(Fo^2^+2Fc^2^)/3'
_refine_ls_weighting_scheme calc
_refine_ls_wR_factor_ref 0.1004
_reflns_number_gt 1431
_reflns_number_total 1600
_reflns_threshold_expression >2\s(I)
_cod_data_source_file cg400662n_si_002.cif
_cod_data_source_block FUMARATE
_cod_original_sg_symbol_H-M P21/c
_cod_database_code 4508162

loop_
_symmetry_equiv_pos_as_xyz
'x, y, z'
'-x, y+1/2, -z+1/2'
'-x, -y, -z'
'x, -y-1/2, z-1/2'

loop_
_atom_site_label
_atom_site_fract_x
_atom_site_fract_y
_atom_site_fract_z
_atom_site_U_iso_or_equiv
_atom_site_adp_type
_atom_site_calc_flag
_atom_site_refinement_flags
_atom_site_occupancy
_atom_site_type_symbol
C2 0.3792(3) 0.59528(14) 0.18607(5) 0.0153(3) Uani d . 1 C
C4 0.5582(3) 0.45715(14) 0.10820(5) 0.0140(3) Uani d . 1 C
C5 0.4505(4) 0.32652(14) 0.13553(5) 0.0146(3) Uani d . 1 C
C6 0.3152(3) 0.33193(14) 0.18600(5) 0.0154(3) Uani d . 1 C
H6 0.2449 0.2463 0.2037 0.018 Uiso calc R 1 H
F51 0.4945(2) 0.19776(8) 0.10877(3) 0.0201(2) Uani d . 1 F
O21 0.3441(3) 0.71387(10) 0.20965(4) 0.0192(2) Uani d . 1 O
N1 0.2827(3) 0.46542(12) 0.21081(4) 0.0155(3) Uani d . 1 N
H1 0.1951 0.4705 0.2444 0.033(5) Uiso d R 1 H
N3 0.5154(3) 0.58663(12) 0.13424(4) 0.0143(3) Uani d . 1 N
H3 0.6019 0.6789 0.1194 0.021 Uiso d R 1 H
N41 0.6986(3) 0.45538(12) 0.05901(4) 0.0160(3) Uani d . 1 N
H41A 0.7815 0.543 0.044 0.025(4) Uiso d R 1 H
H41B 0.7357 0.3693 0.0417 0.032(5) Uiso d R 1 H
C7 0.8571(3) 0.83799(14) 0.04565(5) 0.0147(3) Uani d . 1 C
C8 0.9533(3) 0.98751(14) 0.02542(5) 0.0157(3) Uani d . 1 C
O4 0.9223(3) 0.72679(10) 0.01813(4) 0.0192(2) Uani d . 1 O
O3 0.7023(3) 0.83661(10) 0.09266(4) 0.0171(2) Uani d . 1 O
H8 0.9445 1.0696 0.0525 0.02 Uiso d R 1 H
O1W 0.9716(3) 0.48429(11) 0.31208(4) 0.0205(2) Uani d . 1 O
H11W 1.1175 0.4715 0.3405 0.031 Uiso d R 1 H
H12W 0.8381 0.3963 0.311 0.031 Uiso d R 1 H

loop_
_atom_site_aniso_label
_atom_site_aniso_U_11
_atom_site_aniso_U_22
_atom_site_aniso_U_33
_atom_site_aniso_U_12
_atom_site_aniso_U_13
_atom_site_aniso_U_23
C2 0.0132(6) 0.0171(6) 0.0156(6) -0.0002(5) -0.0013(5) 0.0006(5)
C4 0.0111(5) 0.0167(6) 0.0139(6) -0.0002(4) -0.0013(4) -0.0002(5)
C5 0.0157(6) 0.0115(6) 0.0165(6) 0.0005(5) -0.0006(5) -0.0020(5)
C6 0.0141(6) 0.0148(6) 0.0172(6) -0.0006(5) -0.0010(5) 0.0025(5)
F51 0.0277(4) 0.0130(4) 0.0197(4) -0.0008(3) 0.0041(3) -0.0030(3)
O21 0.0248(5) 0.0157(5) 0.0171(5) 0.0008(4) 0.0018(4) -0.0029(4)
N1 0.0174(5) 0.0168(6) 0.0125(5) 0.0001(4) 0.0024(4) 0.0008(4)
N3 0.0153(5) 0.0133(5) 0.0141(5) -0.0009(4) 0.0009(4) 0.0003(4)
N41 0.0189(5) 0.0154(6) 0.0140(5) -0.0006(4) 0.0031(4) -0.0009(4)
C7 0.0134(6) 0.0159(6) 0.0148(6) -0.0002(5) -0.0007(5) -0.0001(5)
C8 0.0158(6) 0.0137(6) 0.0176(6) -0.0004(5) 0.0016(5) -0.0008(5)
O4 0.0262(5) 0.0145(5) 0.0172(5) -0.0017(4) 0.0059(4) -0.0011(4)
O3 0.0216(5) 0.0160(5) 0.0138(5) -0.0011(4) 0.0043(4) -0.0002(3)
O1W 0.0259(5) 0.0191(5) 0.0164(5) 0.0004(4) 0.0021(4) 0.0008(4)

loop_
_atom_type_symbol
_atom_type_description
_atom_type_scat_dispersion_real
_atom_type_scat_dispersion_imag
_atom_type_scat_source
C C 0.0033 0.0016 'International Tables Vol C Tables 4.2.6.8 and 6.1.1.4'
H H 0 0 'International Tables Vol C Tables 4.2.6.8 and 6.1.1.4'
F F 0.0171 0.0103 'International Tables Vol C Tables 4.2.6.8 and 6.1.1.4'
N N 0.0061 0.0033 'International Tables Vol C Tables 4.2.6.8 and 6.1.1.4'
O O 0.0106 0.006 'International Tables Vol C Tables 4.2.6.8 and 6.1.1.4'

loop_
_geom_angle_atom_site_label_1
_geom_angle_atom_site_label_2
_geom_angle_atom_site_label_3
_geom_angle
_geom_angle_site_symmetry_1
O21 C2 N3 121.83(11) .
O21 C2 N1 120.94(12) .
N3 C2 N1 117.24(11) .
N41 C4 N3 119.63(11) .
N41 C4 C5 122.37(12) .
N3 C4 C5 118.00(12) .
C6 C5 F51 121.92(11) .
C6 C5 C4 120.86(12) .
F51 C5 C4 117.21(11) .
C5 C6 N1 118.78(12) .
C5 C6 H6 120.6 .
N1 C6 H6 120.6 .
C6 N1 C2 122.77(11) .
C6 N1 H1 119.7 .
C2 N1 H1 117.5 .
C4 N3 C2 122.33(11) .
C4 N3 H3 122.5 .
C2 N3 H3 114.9 .
C4 N41 H41A 119 .
C4 N41 H41B 120.3 .
H41A N41 H41B 120.3 .
O4 C7 O3 124.66(12) .
O4 C7 C8 120.89(12) .
O3 C7 C8 114.45(11) .
C8 C8 C7 122.56(15) 3_775
C8 C8 H8 120.9 3_775
C7 C8 H8 116.6 .
H11W O1W H12W 101.6 .

loop_
_geom_bond_atom_site_label_1
_geom_bond_atom_site_label_2
_geom_bond_site_symmetry_2
_geom_bond_distance
C2 O21 . 1.2318(17)
C2 N3 . 1.3757(17)
C2 N1 . 1.3758(17)
C4 N41 . 1.3193(17)
C4 N3 . 1.3503(17)
C4 C5 . 1.4221(19)
C5 C6 . 1.3422(19)
C5 F51 . 1.3536(15)
C6 N1 . 1.3643(18)
C6 H6 . 0.93
N1 H1 . 0.8899
N3 H3 . 0.9683
N41 H41A . 0.9293
N41 H41B . 0.9014
C7 O4 . 1.2414(16)
C7 O3 . 1.2922(16)
C7 C8 . 1.4906(19)
C8 C8 3_775 1.320(3)
C8 H8 . 1.0006
O1W H11W . 0.8634
O1W H12W . 0.9297

loop_
_geom_torsion_atom_site_label_1
_geom_torsion_atom_site_label_2
_geom_torsion_atom_site_label_3
_geom_torsion_atom_site_label_4
_geom_torsion
_geom_torsion_site_symmetry_4
N41 C4 C5 C6 178.74(11) .
N3 C4 C5 C6 -0.89(18) .
N41 C4 C5 F51 -0.53(18) .
N3 C4 C5 F51 179.84(10) .
F51 C5 C6 N1 179.18(10) .
C4 C5 C6 N1 -0.05(19) .
C5 C6 N1 C2 0.70(18) .
O21 C2 N1 C6 179.60(11) .
N3 C2 N1 C6 -0.38(18) .
N41 C4 N3 C2 -178.40(11) .
C5 C4 N3 C2 1.24(18) .
O21 C2 N3 C4 179.39(11) .
N1 C2 N3 C4 -0.63(18) .
O4 C7 C8 C8 12.4(2) 3_775
O3 C7 C8 C8 -167.06(15) 3_775
